data_7033540
loop_
_publ_author_name
'Ananthnag, Guddekoppa S.'
'Mague, Joel T.'
'Balakrishna, Maravanji S.'

_publ_section_title
;
 A cyclodiphosphazane based pincer ligand,
 [2,6-{\m-((t)BuN)2P((t)BuHN)PO}2C6H3I]: Ni(II), Pd(II), Pt(II) and Cu(I)
 complexes and catalytic studies.
;
_journal_issue 8
_journal_name_full 'Dalton transactions (Cambridge, England : 2003)'
_journal_page_first 3785
_journal_page_last 3793
_journal_paper_doi 10.1039/c4dt02810d
_journal_volume 44
_journal_year 2015
_chemical_formula_moiety 'C30 H59 I N6 O2 P4 Pd, 2(C H Cl3)'
_chemical_formula_sum 'C32 H61 Cl6 I N6 O2 P4 Pd'
_chemical_formula_weight 1131.74
_chemical_name_systematic
;
 ?
;
_space_group_crystal_system monoclinic
_space_group_IT_number 14
_space_group_name_Hall '-P 2ybc'
_space_group_name_H-M_alt 'P 1 21/c 1'
_symmetry_space_group_name_Hall '-P 2ybc'
_symmetry_space_group_name_H-M 'P 1 21/c 1'
_atom_sites_solution_hydrogens mixed
_atom_sites_solution_primary hesvy
_atom_sites_solution_secondary difmap
_audit_creation_method SHELXL-2013
_audit_update_record
;
2014-09-08 deposited with the CCDC.
2015-01-07 downloaded from the CCDC.
;
_cell_angle_alpha 90
_cell_angle_beta 94.375(2)
_cell_angle_gamma 90
_cell_formula_units_Z 4
_cell_length_a 15.3398(15)
_cell_length_b 16.6898(17)
_cell_length_c 18.9655(19)
_cell_measurement_reflns_used 4782
_cell_measurement_temperature 100(2)
_cell_measurement_theta_max 28.30
_cell_measurement_theta_min 2.66
_cell_volume 4841.4(8)
_computing_cell_refinement '<i>SAINT</i> (Bruker, 2009)'
_computing_data_collection '<i>APEX2</i> (Bruker, 2009)'
_computing_data_reduction '<i>SAINT</i> (Bruker, 2009)'
_computing_molecular_graphics '<i>DIAMOND</i> (Brandenburg & Putz, 2012)'
_computing_publication_material '<i>SHELXTL</i> (Bruker, 2009)'
_computing_structure_refinement '<i>SHELXL-2014</i> (Sheldrick, 2008)'
_computing_structure_solution '<i>SHELXS</i> (Bruker, 2009)'
_diffrn_ambient_temperature 100(2)
_diffrn_detector_area_resol_mean 8.3660
_diffrn_measured_fraction_theta_full 1.000
_diffrn_measured_fraction_theta_max 0.998
_diffrn_measurement_device_type 'Bruker Smart APEX CCD'
_diffrn_measurement_method '\f and \w scans'
_diffrn_radiation_monochromator graphite
_diffrn_radiation_type MoK\a
_diffrn_radiation_wavelength 0.71073
_diffrn_reflns_av_R_equivalents 0.0518
_diffrn_reflns_av_unetI/netI 0.0411
_diffrn_reflns_Laue_measured_fraction_full 1.000
_diffrn_reflns_Laue_measured_fraction_max 0.998
_diffrn_reflns_limit_h_max 20
_diffrn_reflns_limit_h_min -20
_diffrn_reflns_limit_k_max 22
_diffrn_reflns_limit_k_min 0
_diffrn_reflns_limit_l_max 25
_diffrn_reflns_limit_l_min 0
_diffrn_reflns_number 106951
_diffrn_reflns_point_group_measured_fraction_full 1.000
_diffrn_reflns_point_group_measured_fraction_max 0.998
_diffrn_reflns_theta_full 28.000
_diffrn_reflns_theta_max 28.341
_diffrn_reflns_theta_min 2.050
_diffrn_source 'fine-focus sealed tube'
_exptl_absorpt_coefficient_mu 1.519
_exptl_absorpt_correction_T_max 0.89
_exptl_absorpt_correction_T_min 0.75
_exptl_absorpt_correction_type multi-scan
_exptl_absorpt_process_details '<i>TWINABS</i> (Sheldrick 2008b)'
_exptl_crystal_colour colourless
_exptl_crystal_density_diffrn 1.553
_exptl_crystal_density_method 'not measured'
_exptl_crystal_description column
_exptl_crystal_F_000 2288
_exptl_crystal_size_max 0.198
_exptl_crystal_size_mid 0.082
_exptl_crystal_size_min 0.080
_exptl_transmission_factor_max 0.863
_exptl_transmission_factor_min 0.758
_refine_diff_density_max 1.149
_refine_diff_density_min -0.886
_refine_diff_density_rms 0.118
_refine_ls_extinction_method none
_refine_ls_goodness_of_fit_ref 1.169
_refine_ls_hydrogen_treatment constr
_refine_ls_matrix_type full
_refine_ls_number_parameters 488
_refine_ls_number_reflns 19796
_refine_ls_number_restraints 0
_refine_ls_restrained_S_all 1.169
_refine_ls_R_factor_all 0.0580
_refine_ls_R_factor_gt 0.0459
_refine_ls_shift/su_max 0.000
_refine_ls_shift/su_mean 0.000
_refine_ls_structure_factor_coef Fsqd
_refine_ls_weighting_details 'w=1/[\s^2^(Fo^2^)+(0.0248P)^2^+12.6312P] where P=(Fo^2^+2Fc^2^)/3'
_refine_ls_weighting_scheme calc
_refine_ls_wR_factor_gt 0.0973
_refine_ls_wR_factor_ref 0.1020
_reflns_Friedel_coverage 0.000
_reflns_number_gt 17097
_reflns_number_total 19796
_reflns_threshold_expression 'I > 2\s(I)'
_cod_data_source_file c4dt02810d2.cif
_cod_data_source_block msb457_0m
_cod_depositor_comments 'Adding full bibliography for 7033540--7033544.cif.'
_cod_database_code 7033540
_shelx_space_group_comment
;
The symmetry employed for this shelxl refinement is uniquely defined
by the following loop, which should always be used as a source of
symmetry information in preference to the above space-group names.
They are only intended as comments.
;
_shelx_estimated_absorpt_t_min 0.753
_shelx_estimated_absorpt_t_max 0.888
_shelxl_version_number 2013-4

loop_
_space_group_symop_operation_xyz
'x, y, z'
'-x, y+1/2, -z+1/2'
'-x, -y, -z'
'x, -y-1/2, z-1/2'

loop_
_atom_site_label
_atom_site_type_symbol
_atom_site_fract_x
_atom_site_fract_y
_atom_site_fract_z
_atom_site_U_iso_or_equiv
_atom_site_adp_type
_atom_site_occupancy
_atom_site_site_symmetry_order
_atom_site_calc_flag
_atom_site_refinement_flags_posn
_atom_site_refinement_flags_adp
I1 I 0.75376(2) -0.00425(2) 0.24668(2) 0.02551(8) Uani 1 1 d . .
Pd1 Pd 0.74195(2) 0.01590(2) 0.10711(2) 0.01481(7) Uani 1 1 d . .
P1 P 0.86276(8) -0.22779(7) 0.15448(7) 0.0184(2) Uani 1 1 d . .
P2 P 0.79911(8) -0.10670(7) 0.08545(6) 0.0154(2) Uani 1 1 d . .
P3 P 0.68095(8) 0.14054(7) 0.09145(6) 0.0156(2) Uani 1 1 d . .
P4 P 0.62992(8) 0.25817(7) 0.16502(7) 0.0166(2) Uani 1 1 d . .
O1 O 0.7957(2) -0.11154(18) -0.00148(17) 0.0196(7) Uani 1 1 d . .
O2 O 0.6694(2) 0.15016(18) 0.00474(17) 0.0193(7) Uani 1 1 d . .
N1 N 0.8889(3) -0.3024(2) 0.1026(2) 0.0255(9) Uani 1 1 d . .
H1N H 0.8674 -0.3003 0.0521 0.031 Uiso 1 1 d R U
N2 N 0.8967(2) -0.1390(2) 0.1149(2) 0.0171(8) Uani 1 1 d . .
N3 N 0.7637(2) -0.1932(2) 0.1153(2) 0.0172(8) Uani 1 1 d . .
N4 N 0.5938(3) 0.3347(2) 0.1154(2) 0.0202(8) Uani 1 1 d . .
H4N H 0.5903 0.3309 0.0598 0.024 Uiso 1 1 d R U
N5 N 0.5883(2) 0.1720(2) 0.1219(2) 0.0168(8) Uani 1 1 d . .
N6 N 0.7214(2) 0.2270(2) 0.1230(2) 0.0164(8) Uani 1 1 d . .
C1 C 0.9294(4) -0.3807(3) 0.1225(3) 0.0310(13) Uani 1 1 d . .
C2 C 0.9256(7) -0.3960(4) 0.2002(4) 0.073(3) Uani 1 1 d . .
H2A H 0.9598 -0.4439 0.2137 0.109 Uiso 1 1 calc R U
H2B H 0.8647 -0.4042 0.2108 0.109 Uiso 1 1 calc R U
H2C H 0.9497 -0.3498 0.2270 0.109 Uiso 1 1 calc R U
C3 C 1.0247(4) -0.3790(4) 0.1044(6) 0.080(3) Uani 1 1 d . .
H3A H 1.0514 -0.4316 0.1139 0.120 Uiso 1 1 calc R U
H3B H 1.0567 -0.3383 0.1333 0.120 Uiso 1 1 calc R U
H3C H 1.0273 -0.3659 0.0542 0.120 Uiso 1 1 calc R U
C4 C 0.8807(4) -0.4458(3) 0.0799(4) 0.0399(15) Uani 1 1 d . .
H4A H 0.9080 -0.4978 0.0912 0.060 Uiso 1 1 calc R U
H4B H 0.8830 -0.4348 0.0293 0.060 Uiso 1 1 calc R U
H4C H 0.8196 -0.4469 0.0917 0.060 Uiso 1 1 calc R U
C5 C 0.9840(3) -0.1013(3) 0.1189(3) 0.0192(10) Uani 1 1 d . .
C6 C 0.9737(4) -0.0103(3) 0.1088(4) 0.0420(16) Uani 1 1 d . .
H6A H 0.9404 0.0006 0.0637 0.063 Uiso 1 1 calc R U
H6B H 1.0316 0.0145 0.1088 0.063 Uiso 1 1 calc R U
H6C H 0.9425 0.0119 0.1476 0.063 Uiso 1 1 calc R U
C7 C 1.0319(4) -0.1184(5) 0.1893(3) 0.0516(19) Uani 1 1 d . .
H7A H 0.9984 -0.0971 0.2271 0.077 Uiso 1 1 calc R U
H7B H 1.0895 -0.0929 0.1915 0.077 Uiso 1 1 calc R U
H7C H 1.0389 -0.1764 0.1954 0.077 Uiso 1 1 calc R U
C8 C 1.0350(4) -0.1356(4) 0.0596(4) 0.0429(16) Uani 1 1 d . .
H8A H 1.0412 -0.1937 0.0657 0.064 Uiso 1 1 calc R U
H8B H 1.0930 -0.1108 0.0612 0.064 Uiso 1 1 calc R U
H8C H 1.0034 -0.1243 0.0138 0.064 Uiso 1 1 calc R U
C9 C 0.6748(3) -0.2250(3) 0.1235(3) 0.0223(10) Uani 1 1 d . .
C10 C 0.6669(4) -0.2504(4) 0.2003(3) 0.0382(14) Uani 1 1 d . .
H10A H 0.7078 -0.2943 0.2123 0.057 Uiso 1 1 calc R U
H10B H 0.6070 -0.2685 0.2060 0.057 Uiso 1 1 calc R U
H10C H 0.6807 -0.2048 0.2317 0.057 Uiso 1 1 calc R U
C11 C 0.6598(3) -0.2972(3) 0.0734(3) 0.0312(12) Uani 1 1 d . .
H11A H 0.6670 -0.2802 0.0247 0.047 Uiso 1 1 calc R U
H11B H 0.6005 -0.3180 0.0767 0.047 Uiso 1 1 calc R U
H11C H 0.7024 -0.3392 0.0870 0.047 Uiso 1 1 calc R U
C12 C 0.6066(3) -0.1600(3) 0.1041(3) 0.0303(12) Uani 1 1 d . .
H12A H 0.6134 -0.1162 0.1385 0.045 Uiso 1 1 calc R U
H12B H 0.5478 -0.1828 0.1047 0.045 Uiso 1 1 calc R U
H12C H 0.6151 -0.1394 0.0567 0.045 Uiso 1 1 calc R U
C13 C 0.5468(3) 0.4076(3) 0.1382(3) 0.0244(11) Uani 1 1 d . .
C14 C 0.5174(4) 0.3966(3) 0.2124(3) 0.0379(14) Uani 1 1 d . .
H14A H 0.4862 0.3455 0.2150 0.057 Uiso 1 1 calc R U
H14B H 0.4784 0.4406 0.2233 0.057 Uiso 1 1 calc R U
H14C H 0.5686 0.3964 0.2466 0.057 Uiso 1 1 calc R U
C15 C 0.4670(4) 0.4194(3) 0.0858(4) 0.0421(16) Uani 1 1 d . .
H15A H 0.4295 0.3719 0.0861 0.063 Uiso 1 1 calc R U
H15B H 0.4863 0.4274 0.0383 0.063 Uiso 1 1 calc R U
H15C H 0.4341 0.4665 0.0996 0.063 Uiso 1 1 calc R U
C16 C 0.6068(4) 0.4803(3) 0.1360(3) 0.0332(13) Uani 1 1 d . .
H16A H 0.6572 0.4733 0.1704 0.050 Uiso 1 1 calc R U
H16B H 0.5747 0.5287 0.1476 0.050 Uiso 1 1 calc R U
H16C H 0.6272 0.4856 0.0885 0.050 Uiso 1 1 calc R U
C17 C 0.5055(3) 0.1294(3) 0.1304(3) 0.0189(9) Uani 1 1 d . .
C18 C 0.4301(3) 0.1890(3) 0.1127(3) 0.0267(11) Uani 1 1 d . .
H18A H 0.4357 0.2344 0.1455 0.040 Uiso 1 1 calc R U
H18B H 0.3740 0.1621 0.1173 0.040 Uiso 1 1 calc R U
H18C H 0.4327 0.2083 0.0642 0.040 Uiso 1 1 calc R U
C19 C 0.4980(3) 0.0596(3) 0.0783(3) 0.0305(13) Uani 1 1 d . .
H19A H 0.5044 0.0796 0.0304 0.046 Uiso 1 1 calc R U
H19B H 0.4407 0.0341 0.0801 0.046 Uiso 1 1 calc R U
H19C H 0.5441 0.0204 0.0910 0.046 Uiso 1 1 calc R U
C20 C 0.5032(4) 0.1003(3) 0.2058(3) 0.0333(13) Uani 1 1 d . .
H20A H 0.5514 0.0627 0.2167 0.050 Uiso 1 1 calc R U
H20B H 0.4474 0.0734 0.2115 0.050 Uiso 1 1 calc R U
H20C H 0.5093 0.1461 0.2382 0.050 Uiso 1 1 calc R U
C21 C 0.8138(3) 0.2532(3) 0.1342(3) 0.0198(10) Uani 1 1 d . .
C22 C 0.8142(3) 0.3436(3) 0.1484(3) 0.0314(12) Uani 1 1 d . .
H22A H 0.7839 0.3714 0.1081 0.047 Uiso 1 1 calc R U
H22B H 0.8747 0.3627 0.1550 0.047 Uiso 1 1 calc R U
H22C H 0.7842 0.3546 0.1912 0.047 Uiso 1 1 calc R U
C23 C 0.8576(3) 0.2357(4) 0.0674(3) 0.0347(13) Uani 1 1 d . .
H23A H 0.8583 0.1777 0.0593 0.052 Uiso 1 1 calc R U
H23B H 0.9177 0.2560 0.0720 0.052 Uiso 1 1 calc R U
H23C H 0.8252 0.2620 0.0273 0.052 Uiso 1 1 calc R U
C24 C 0.8598(3) 0.2100(3) 0.1970(3) 0.0308(12) Uani 1 1 d . .
H24A H 0.8289 0.2207 0.2394 0.046 Uiso 1 1 calc R U
H24B H 0.9201 0.2293 0.2044 0.046 Uiso 1 1 calc R U
H24C H 0.8600 0.1523 0.1878 0.046 Uiso 1 1 calc R U
C25 C 0.7344(3) 0.0202(2) 0.0025(2) 0.0149(8) Uani 1 1 d . .
C26 C 0.6991(3) 0.0867(2) -0.0339(2) 0.0160(9) Uani 1 1 d . .
C27 C 0.6928(3) 0.0902(3) -0.1073(2) 0.0203(10) Uani 1 1 d . .
H27 H 0.6682 0.1357 -0.1315 0.024 Uiso 1 1 calc R U
C28 C 0.7231(3) 0.0262(3) -0.1442(2) 0.0215(9) Uani 1 1 d . .
H28 H 0.7198 0.0287 -0.1943 0.026 Uiso 1 1 calc R U
C29 C 0.7585(3) -0.0423(3) -0.1106(2) 0.0193(9) Uani 1 1 d . .
H29 H 0.7783 -0.0862 -0.1370 0.023 Uiso 1 1 calc R U
C30 C 0.7636(3) -0.0436(2) -0.0367(2) 0.0167(9) Uani 1 1 d . .
C31 C 0.8547(3) 0.8210(3) 0.3564(3) 0.0279(11) Uani 1 1 d . .
H31 H 0.8365 0.8310 0.3054 0.033 Uiso 1 1 calc R U
Cl1 Cl 0.76373(11) 0.83347(11) 0.40475(9) 0.0524(4) Uani 1 1 d . .
Cl2 Cl 0.93717(9) 0.89027(9) 0.38351(9) 0.0383(3) Uani 1 1 d . .
Cl3 Cl 0.89583(11) 0.72298(9) 0.36483(11) 0.0506(4) Uani 1 1 d . .
C32 C 0.6880(4) 0.3705(3) 0.8896(3) 0.0311(12) Uani 1 1 d . .
H32 H 0.6808 0.4007 0.8440 0.037 Uiso 1 1 calc R U
Cl4 Cl 0.73377(11) 0.43511(9) 0.95501(9) 0.0451(4) Uani 1 1 d . .
Cl5 Cl 0.58382(10) 0.33697(11) 0.91098(10) 0.0493(4) Uani 1 1 d . .
Cl6 Cl 0.75706(10) 0.28842(9) 0.87825(8) 0.0407(3) Uani 1 1 d . .

loop_
_atom_site_aniso_label
_atom_site_aniso_U_11
_atom_site_aniso_U_22
_atom_site_aniso_U_33
_atom_site_aniso_U_23
_atom_site_aniso_U_13
_atom_site_aniso_U_12
I1 0.03776(18) 0.02132(14) 0.01763(13) 0.00016(11) 0.00325(14) 0.00821(14)
Pd1 0.01633(15) 0.01131(14) 0.01680(15) -0.00045(12) 0.00128(13) 0.00264(13)
P1 0.0185(6) 0.0142(6) 0.0224(6) 0.0028(5) 0.0012(5) 0.0015(5)
P2 0.0167(6) 0.0111(5) 0.0186(5) 0.0005(4) 0.0025(5) 0.0027(4)
P3 0.0153(5) 0.0107(5) 0.0206(6) -0.0009(4) 0.0011(5) 0.0014(4)
P4 0.0165(5) 0.0128(5) 0.0207(6) -0.0020(4) 0.0020(5) -0.0005(4)
O1 0.0247(18) 0.0159(15) 0.0185(16) 0.0014(12) 0.0028(14) 0.0064(13)
O2 0.0253(17) 0.0119(15) 0.0202(16) -0.0016(12) -0.0005(14) 0.0041(13)
N1 0.029(2) 0.016(2) 0.030(2) -0.0002(17) -0.0049(19) 0.0069(17)
N2 0.0123(17) 0.0151(19) 0.024(2) 0.0028(16) 0.0032(16) 0.0003(14)
N3 0.0113(18) 0.0141(18) 0.026(2) 0.0014(15) 0.0031(15) 0.0011(13)
N4 0.024(2) 0.0104(18) 0.026(2) -0.0017(16) 0.0041(17) 0.0051(15)
N5 0.0126(18) 0.0126(18) 0.025(2) -0.0026(15) 0.0040(16) -0.0025(14)
N6 0.0140(18) 0.0118(17) 0.0233(19) -0.0025(14) 0.0012(15) -0.0003(14)
C1 0.030(3) 0.017(2) 0.044(3) 0.001(2) -0.005(2) 0.008(2)
C2 0.130(8) 0.027(4) 0.057(5) 0.007(3) -0.024(5) 0.024(4)
C3 0.032(4) 0.025(3) 0.182(11) 0.003(5) 0.007(5) 0.011(3)
C4 0.043(3) 0.019(3) 0.057(4) -0.002(3) -0.003(3) -0.001(2)
C5 0.015(2) 0.020(2) 0.023(2) 0.0014(19) 0.0034(19) -0.0021(17)
C6 0.025(3) 0.021(3) 0.080(5) 0.004(3) 0.006(3) -0.010(2)
C7 0.037(3) 0.072(5) 0.044(4) 0.022(4) -0.011(3) -0.024(3)
C8 0.036(3) 0.043(4) 0.053(4) -0.012(3) 0.024(3) -0.008(3)
C9 0.016(2) 0.020(2) 0.031(3) 0.000(2) 0.004(2) -0.0017(18)
C10 0.030(3) 0.054(4) 0.032(3) 0.013(3) 0.012(2) -0.007(3)
C11 0.021(3) 0.021(3) 0.051(4) -0.006(2) 0.002(2) -0.005(2)
C12 0.015(2) 0.026(3) 0.049(4) -0.001(2) 0.000(2) 0.001(2)
C13 0.022(2) 0.011(2) 0.041(3) -0.004(2) 0.006(2) 0.0017(18)
C14 0.051(4) 0.019(3) 0.047(4) -0.010(2) 0.021(3) 0.002(2)
C15 0.030(3) 0.022(3) 0.072(5) -0.003(3) -0.009(3) 0.010(2)
C16 0.040(3) 0.013(2) 0.048(3) -0.002(2) 0.007(3) -0.002(2)
C17 0.012(2) 0.014(2) 0.030(3) 0.0018(19) 0.0011(19) -0.0007(17)
C18 0.016(2) 0.019(2) 0.045(3) 0.000(2) 0.002(2) 0.0016(18)
C19 0.020(2) 0.018(2) 0.053(4) -0.014(2) 0.001(2) -0.006(2)
C20 0.028(3) 0.030(3) 0.043(3) 0.013(3) 0.006(3) -0.005(2)
C21 0.015(2) 0.022(2) 0.022(2) -0.0025(18) -0.0005(18) -0.0020(18)
C22 0.021(3) 0.023(3) 0.050(4) 0.000(2) -0.001(2) -0.005(2)
C23 0.020(3) 0.052(4) 0.034(3) -0.008(3) 0.006(2) -0.010(2)
C24 0.023(3) 0.037(3) 0.032(3) 0.006(2) -0.004(2) -0.006(2)
C25 0.0089(17) 0.0136(19) 0.022(2) 0.0000(17) 0.0016(17) -0.0008(16)
C26 0.015(2) 0.0105(19) 0.023(2) -0.0008(16) 0.0020(18) -0.0008(15)
C27 0.022(2) 0.017(2) 0.021(2) 0.0029(18) -0.0018(19) 0.0000(18)
C28 0.021(2) 0.023(2) 0.020(2) 0.0010(18) 0.0007(19) -0.0001(19)
C29 0.020(2) 0.019(2) 0.020(2) -0.0015(17) 0.003(2) 0.0010(19)
C30 0.016(2) 0.0142(19) 0.020(2) 0.0021(16) 0.0006(19) 0.0015(17)
C31 0.022(2) 0.028(3) 0.034(3) 0.006(2) 0.004(2) -0.008(2)
Cl1 0.0303(8) 0.0737(11) 0.0555(10) -0.0015(8) 0.0184(8) -0.0069(8)
Cl2 0.0298(7) 0.0296(7) 0.0552(9) -0.0022(6) 0.0022(7) -0.0092(6)
Cl3 0.0452(9) 0.0274(8) 0.0782(13) 0.0092(8) -0.0026(9) -0.0044(7)
C32 0.033(3) 0.033(3) 0.028(3) 0.010(2) 0.003(2) -0.006(2)
Cl4 0.0499(9) 0.0355(8) 0.0489(9) -0.0056(7) -0.0030(8) -0.0005(7)
Cl5 0.0296(8) 0.0571(10) 0.0616(11) 0.0168(9) 0.0058(7) -0.0065(7)
Cl6 0.0407(8) 0.0371(7) 0.0456(8) -0.0026(6) 0.0119(7) -0.0041(7)

loop_
_atom_type_symbol
_atom_type_description
_atom_type_scat_dispersion_real
_atom_type_scat_dispersion_imag
_atom_type_scat_source
C C 0.0033 0.0016 'International Tables Vol C Tables 4.2.6.8 and 6.1.1.4'
H H 0.0000 0.0000 'International Tables Vol C Tables 4.2.6.8 and 6.1.1.4'
N N 0.0061 0.0033 'International Tables Vol C Tables 4.2.6.8 and 6.1.1.4'
O O 0.0106 0.0060 'International Tables Vol C Tables 4.2.6.8 and 6.1.1.4'
P P 0.1023 0.0942 'International Tables Vol C Tables 4.2.6.8 and 6.1.1.4'
Pd Pd -0.9988 1.0072 'International Tables Vol C Tables 4.2.6.8 and 6.1.1.4'
I I -0.4742 1.8119 'International Tables Vol C Tables 4.2.6.8 and 6.1.1.4'
Cl Cl 0.1484 0.1585 'International Tables Vol C Tables 4.2.6.8 and 6.1.1.4'

loop_
_geom_angle_atom_site_label_1
_geom_angle_atom_site_label_2
_geom_angle_atom_site_label_3
_geom_angle
C25 Pd1 P2 81.12(12)
C25 Pd1 P3 81.08(12)
P2 Pd1 P3 162.20(4)
C25 Pd1 I1 174.79(12)
P2 Pd1 I1 93.90(3)
P3 Pd1 I1 103.88(3)
N1 P1 N3 103.9(2)
N1 P1 N2 106.7(2)
N3 P1 N2 79.39(18)
O1 P2 N2 106.37(19)
O1 P2 N3 108.23(18)
N2 P2 N3 84.97(18)
O1 P2 Pd1 103.97(12)
N2 P2 Pd1 125.84(15)
N3 P2 Pd1 125.49(14)
O2 P3 N5 106.67(19)
O2 P3 N6 106.41(18)
N5 P3 N6 84.64(18)
O2 P3 Pd1 103.27(12)
N5 P3 Pd1 126.45(14)
N6 P3 Pd1 127.12(14)
N4 P4 N6 102.5(2)
N4 P4 N5 105.9(2)
N6 P4 N5 79.60(18)
C30 O1 P2 115.2(3)
C26 O2 P3 116.0(3)
C1 N1 P1 128.9(4)
C1 N1 H1N 112.4
P1 N1 H1N 118.0
C5 N2 P2 132.4(3)
C5 N2 P1 129.4(3)
P2 N2 P1 97.43(19)
C9 N3 P2 132.5(3)
C9 N3 P1 128.2(3)
P2 N3 P1 97.83(19)
C13 N4 P4 127.6(4)
C13 N4 H4N 110.6
P4 N4 H4N 120.7
C17 N5 P3 130.8(3)
C17 N5 P4 129.2(3)
P3 N5 P4 97.53(19)
C21 N6 P3 129.3(3)
C21 N6 P4 129.8(3)
P3 N6 P4 97.53(19)
N1 C1 C2 110.6(5)
N1 C1 C4 108.4(4)
C2 C1 C4 110.3(5)
N1 C1 C3 108.4(5)
C2 C1 C3 109.5(6)
C4 C1 C3 109.6(6)
C1 C2 H2A 109.5
C1 C2 H2B 109.5
H2A C2 H2B 109.5
C1 C2 H2C 109.5
H2A C2 H2C 109.5
H2B C2 H2C 109.5
C1 C3 H3A 109.5
C1 C3 H3B 109.5
H3A C3 H3B 109.5
C1 C3 H3C 109.5
H3A C3 H3C 109.5
H3B C3 H3C 109.5
C1 C4 H4A 109.5
C1 C4 H4B 109.5
H4A C4 H4B 109.5
C1 C4 H4C 109.5
H4A C4 H4C 109.5
H4B C4 H4C 109.5
N2 C5 C7 110.1(4)
N2 C5 C8 108.4(4)
C7 C5 C8 109.9(5)
N2 C5 C6 109.3(4)
C7 C5 C6 109.7(5)
C8 C5 C6 109.4(5)
C5 C6 H6A 109.5
C5 C6 H6B 109.5
H6A C6 H6B 109.5
C5 C6 H6C 109.5
H6A C6 H6C 109.5
H6B C6 H6C 109.5
C5 C7 H7A 109.5
C5 C7 H7B 109.5
H7A C7 H7B 109.5
C5 C7 H7C 109.5
H7A C7 H7C 109.5
H7B C7 H7C 109.5
C5 C8 H8A 109.5
C5 C8 H8B 109.5
H8A C8 H8B 109.5
C5 C8 H8C 109.5
H8A C8 H8C 109.5
H8B C8 H8C 109.5
N3 C9 C10 109.8(4)
N3 C9 C12 109.7(4)
C10 C9 C12 108.8(4)
N3 C9 C11 108.1(4)
C10 C9 C11 110.5(4)
C12 C9 C11 109.8(4)
C9 C10 H10A 109.5
C9 C10 H10B 109.5
H10A C10 H10B 109.5
C9 C10 H10C 109.5
H10A C10 H10C 109.5
H10B C10 H10C 109.5
C9 C11 H11A 109.5
C9 C11 H11B 109.5
H11A C11 H11B 109.5
C9 C11 H11C 109.5
H11A C11 H11C 109.5
H11B C11 H11C 109.5
C9 C12 H12A 109.5
C9 C12 H12B 109.5
H12A C12 H12B 109.5
C9 C12 H12C 109.5
H12A C12 H12C 109.5
H12B C12 H12C 109.5
N4 C13 C14 110.7(4)
N4 C13 C16 109.5(4)
C14 C13 C16 110.1(5)
N4 C13 C15 107.2(4)
C14 C13 C15 109.7(5)
C16 C13 C15 109.5(5)
C13 C14 H14A 109.5
C13 C14 H14B 109.5
H14A C14 H14B 109.5
C13 C14 H14C 109.5
H14A C14 H14C 109.5
H14B C14 H14C 109.5
C13 C15 H15A 109.5
C13 C15 H15B 109.5
H15A C15 H15B 109.5
C13 C15 H15C 109.5
H15A C15 H15C 109.5
H15B C15 H15C 109.5
C13 C16 H16A 109.5
C13 C16 H16B 109.5
H16A C16 H16B 109.5
C13 C16 H16C 109.5
H16A C16 H16C 109.5
H16B C16 H16C 109.5
N5 C17 C20 109.9(4)
N5 C17 C19 108.7(4)
C20 C17 C19 111.2(4)
N5 C17 C18 107.6(4)
C20 C17 C18 109.9(4)
C19 C17 C18 109.5(4)
C17 C18 H18A 109.5
C17 C18 H18B 109.5
H18A C18 H18B 109.5
C17 C18 H18C 109.5
H18A C18 H18C 109.5
H18B C18 H18C 109.5
C17 C19 H19A 109.5
C17 C19 H19B 109.5
H19A C19 H19B 109.5
C17 C19 H19C 109.5
H19A C19 H19C 109.5
H19B C19 H19C 109.5
C17 C20 H20A 109.5
C17 C20 H20B 109.5
H20A C20 H20B 109.5
C17 C20 H20C 109.5
H20A C20 H20C 109.5
H20B C20 H20C 109.5
N6 C21 C23 107.7(4)
N6 C21 C24 110.8(4)
C23 C21 C24 111.0(4)
N6 C21 C22 107.8(4)
C23 C21 C22 110.0(4)
C24 C21 C22 109.5(4)
C21 C22 H22A 109.5
C21 C22 H22B 109.5
H22A C22 H22B 109.5
C21 C22 H22C 109.5
H22A C22 H22C 109.5
H22B C22 H22C 109.5
C21 C23 H23A 109.5
C21 C23 H23B 109.5
H23A C23 H23B 109.5
C21 C23 H23C 109.5
H23A C23 H23C 109.5
H23B C23 H23C 109.5
C21 C24 H24A 109.5
C21 C24 H24B 109.5
H24A C24 H24B 109.5
C21 C24 H24C 109.5
H24A C24 H24C 109.5
H24B C24 H24C 109.5
C30 C25 C26 118.2(4)
C30 C25 Pd1 120.7(3)
C26 C25 Pd1 121.1(3)
O2 C26 C27 119.8(4)
O2 C26 C25 118.6(4)
C27 C26 C25 121.7(4)
C28 C27 C26 118.4(4)
C28 C27 H27 120.8
C26 C27 H27 120.8
C27 C28 C29 122.5(4)
C27 C28 H28 118.7
C29 C28 H28 118.7
C28 C29 C30 117.4(4)
C28 C29 H29 121.3
C30 C29 H29 121.3
O1 C30 C25 119.0(4)
O1 C30 C29 119.1(4)
C25 C30 C29 121.8(4)
Cl1 C31 Cl3 111.1(3)
Cl1 C31 Cl2 110.8(3)
Cl3 C31 Cl2 109.8(3)
Cl1 C31 H31 108.3
Cl3 C31 H31 108.3
Cl2 C31 H31 108.3
Cl4 C32 Cl6 110.8(3)
Cl4 C32 Cl5 110.7(3)
Cl6 C32 Cl5 110.2(3)
Cl4 C32 H32 108.4
Cl6 C32 H32 108.4
Cl5 C32 H32 108.4

loop_
_geom_bond_atom_site_label_1
_geom_bond_atom_site_label_2
_geom_bond_distance
I1 Pd1 2.6608(5)
Pd1 C25 1.980(4)
Pd1 P2 2.2758(12)
Pd1 P3 2.2909(12)
P1 N1 1.655(4)
P1 N3 1.739(4)
P1 N2 1.758(4)
P2 O1 1.647(3)
P2 N2 1.649(4)
P2 N3 1.658(4)
P3 O2 1.648(3)
P3 N5 1.660(4)
P3 N6 1.665(4)
P4 N4 1.657(4)
P4 N6 1.746(4)
P4 N5 1.751(4)
O1 C30 1.387(5)
O2 C26 1.385(5)
N1 C1 1.483(6)
N1 H1N 0.9895
N2 C5 1.476(6)
N3 C9 1.482(6)
N4 C13 1.494(6)
N4 H4N 1.0536
N5 C17 1.475(6)
N6 C21 1.483(6)
C1 C2 1.502(9)
C1 C4 1.516(8)
C1 C3 1.528(9)
C2 H2A 0.9800
C2 H2B 0.9800
C2 H2C 0.9800
C3 H3A 0.9800
C3 H3B 0.9800
C3 H3C 0.9800
C4 H4A 0.9800
C4 H4B 0.9800
C4 H4C 0.9800
C5 C7 1.502(7)
C5 C8 1.529(7)
C5 C6 1.537(7)
C6 H6A 0.9800
C6 H6B 0.9800
C6 H6C 0.9800
C7 H7A 0.9800
C7 H7B 0.9800
C7 H7C 0.9800
C8 H8A 0.9800
C8 H8B 0.9800
C8 H8C 0.9800
C9 C10 1.530(7)
C9 C12 1.532(7)
C9 C11 1.540(7)
C10 H10A 0.9800
C10 H10B 0.9800
C10 H10C 0.9800
C11 H11A 0.9800
C11 H11B 0.9800
C11 H11C 0.9800
C12 H12A 0.9800
C12 H12B 0.9800
C12 H12C 0.9800
C13 C14 1.520(8)
C13 C16 1.526(7)
C13 C15 1.529(8)
C14 H14A 0.9800
C14 H14B 0.9800
C14 H14C 0.9800
C15 H15A 0.9800
C15 H15B 0.9800
C15 H15C 0.9800
C16 H16A 0.9800
C16 H16B 0.9800
C16 H16C 0.9800
C17 C20 1.513(7)
C17 C19 1.526(7)
C17 C18 1.543(6)
C18 H18A 0.9800
C18 H18B 0.9800
C18 H18C 0.9800
C19 H19A 0.9800
C19 H19B 0.9800
C19 H19C 0.9800
C20 H20A 0.9800
C20 H20B 0.9800
C20 H20C 0.9800
C21 C23 1.507(7)
C21 C24 1.519(7)
C21 C22 1.533(7)
C22 H22A 0.9800
C22 H22B 0.9800
C22 H22C 0.9800
C23 H23A 0.9800
C23 H23B 0.9800
C23 H23C 0.9800
C24 H24A 0.9800
C24 H24B 0.9800
C24 H24C 0.9800
C25 C30 1.393(6)
C25 C26 1.393(6)
C26 C27 1.389(6)
C27 C28 1.377(6)
C27 H27 0.9500
C28 C29 1.397(6)
C28 H28 0.9500
C29 C30 1.398(6)
C29 H29 0.9500
C31 Cl1 1.739(5)
C31 Cl3 1.757(6)
C31 Cl2 1.762(5)
C31 H31 1.0000
C32 Cl4 1.750(6)
C32 Cl6 1.755(6)
C32 Cl5 1.769(6)
C32 H32 1.0000

loop_
_geom_hbond_atom_site_label_D
_geom_hbond_atom_site_label_H
_geom_hbond_atom_site_label_A
_geom_hbond_distance_DH
_geom_hbond_distance_HA
_geom_hbond_distance_DA
_geom_hbond_angle_DHA
_geom_hbond_site_symmetry_A
N4 H4N Cl5 1.05 2.82 3.868(5) 174 1_554
C3 H3A Cl2 0.98 2.98 3.899(7) 157 2_735
C11 H11A Cl1 0.98 2.95 3.731(6) 138 4_565
C11 H11B Cl5 0.98 2.87 3.830(5) 166 3_656
C20 H20A I1 0.98 3.31 4.238(6) 159 .
C23 H23C Cl6 0.98 2.97 3.895(6) 158 1_554
C24 H24A Cl6 0.98 2.93 3.889(6) 165 4_565
C24 H24C I1 0.98 3.32 4.069(5) 135 .
C27 H27 Cl6 0.95 2.89 3.468(5) 120 1_554
C29 H29 Cl3 0.95 2.91 3.728(5) 145 4_565
C31 H31 I1 1.00 3.19 3.839(5) 124 1_565
C32 H32 I1 1.00 2.82 3.710(5) 148 4_566
